data_4327593
loop_
_publ_author_name
'Michael Rombach'
'Heinrich Vahrenkamp'

_publ_section_title
;
 Pyrazolylborate-Zinc-Hydrosulfide Complexes and Their Reactions
;
_journal_name_full 'Inorganic Chemistry'
_journal_page_first 6144
_journal_page_last 6150
_journal_paper_doi 10.1021/ic010510+
_journal_volume 40
_journal_year 2001
_chemical_formula_sum 'C30 H32 B N9 S Zn'
_chemical_formula_weight 626.89
_chemical_melting_point 557
_chemical_name_common LPic,MeZnSH
_chemical_name_systematic
;
Hydrotris(5-methyl-3-3'(4-methyl)-pyridyl-pyrazol-1-
yl)borato-zink-hydrogensulfide'
;
_space_group_IT_number 14
_symmetry_cell_setting monoclinic
_symmetry_space_group_name_Hall '-P 2yn'
_symmetry_space_group_name_H-M 'P 1 21/n 1'
_atom_sites_solution_hydrogens geom
_atom_sites_solution_primary direct
_atom_sites_solution_secondary difmap
_audit_creation_method SHELXL-97
_cell_angle_alpha 90.00
_cell_angle_beta 91.86(3)
_cell_angle_gamma 90.00
_cell_formula_units_Z 4
_cell_length_a 11.090(2)
_cell_length_b 16.370(3)
_cell_length_c 16.660(3)
_cell_measurement_temperature 200(2)
_cell_volume 3022.9(10)
_computing_cell_refinement 'Cell (STOE) '
_computing_data_collection 'Exposure (STOE) '
_computing_data_reduction 'Integrate (STOE)'
_computing_molecular_graphics 'Bruker SHELXTL'
_computing_publication_material 'Bruker SHELXTL'
_computing_structure_refinement 'SHELXL-97 (Sheldrick, 1997), Bruker SHELXTL'
_computing_structure_solution 'SHELXS-97 (Sheldrick, 1990)'
_diffrn_ambient_temperature 200(2)
_diffrn_measured_fraction_theta_full 0.758
_diffrn_measured_fraction_theta_max 0.758
_diffrn_measurement_device_type STOE-IPDS
_diffrn_measurement_method 'Phi-Mode, Oscillation'
_diffrn_radiation_monochromator graphite
_diffrn_radiation_source 'fine-focus sealed tube'
_diffrn_radiation_type MoK\a
_diffrn_radiation_wavelength 0.71073
_diffrn_reflns_av_R_equivalents 0.0466
_diffrn_reflns_av_sigmaI/netI 0.0373
_diffrn_reflns_limit_h_max 14
_diffrn_reflns_limit_h_min -8
_diffrn_reflns_limit_k_max 19
_diffrn_reflns_limit_k_min -18
_diffrn_reflns_limit_l_max 21
_diffrn_reflns_limit_l_min -21
_diffrn_reflns_number 14223
_diffrn_reflns_theta_full 28.10
_diffrn_reflns_theta_max 28.10
_diffrn_reflns_theta_min 2.56
_diffrn_standards_decay_% none
_diffrn_standards_interval_count none
_diffrn_standards_interval_time none
_diffrn_standards_number none
_exptl_absorpt_coefficient_mu 0.918
_exptl_absorpt_correction_T_min none
_exptl_crystal_colour colourless
_exptl_crystal_density_diffrn 1.377
_exptl_crystal_density_meas ?
_exptl_crystal_description isometric
_exptl_crystal_F_000 1304
_exptl_crystal_size_max 0.3
_exptl_crystal_size_mid 0.2
_exptl_crystal_size_min 0.2
_refine_diff_density_max 0.627
_refine_diff_density_min -1.183
_refine_diff_density_rms 0.149
_refine_ls_extinction_method none
_refine_ls_goodness_of_fit_ref 1.078
_refine_ls_hydrogen_treatment Riding-Model
_refine_ls_matrix_type full
_refine_ls_number_parameters 379
_refine_ls_number_reflns 5586
_refine_ls_number_restraints 0
_refine_ls_restrained_S_all 1.078
_refine_ls_R_factor_all 0.0737
_refine_ls_R_factor_gt 0.0544
_refine_ls_shift/su_max 0.006
_refine_ls_shift/su_mean 0.001
_refine_ls_structure_factor_coef Fsqd
_refine_ls_weighting_details 'calc w=1/[\s^2^(Fo^2^)+(0.1441P)^2^+4.4513P] where P=(Fo^2^+2Fc^2^)/3'
_refine_ls_weighting_scheme calc
_refine_ls_wR_factor_gt 0.1562
_refine_ls_wR_factor_ref 0.2226
_reflns_number_gt 4736
_reflns_number_total 5586
_reflns_threshold_expression >2sigma(I)
_cod_data_source_file ic0105102B_3.cif
_cod_data_source_block M3
_cod_depositor_comments
;
The following automatic conversions were performed:

'_exptl_crystal_density_meas' value 'not-measured' was changed to '?'
- the value is perceived as not measured.

Automatic conversion script
Id: cif_fix_values 3008 2015-01-20 13:52:24Z robertas 
;
_cod_original_cell_volume 3022.9(9)
_cod_database_code 4327593

loop_
_symmetry_equiv_pos_as_xyz
'x, y, z'
'-x+1/2, y+1/2, -z+1/2'
'-x, -y, -z'
'x-1/2, -y-1/2, z-1/2'

loop_
_atom_site_label
_atom_site_type_symbol
_atom_site_fract_x
_atom_site_fract_y
_atom_site_fract_z
_atom_site_U_iso_or_equiv
_atom_site_adp_type
_atom_site_occupancy
_atom_site_symmetry_multiplicity
_atom_site_calc_flag
_atom_site_refinement_flags
Zn1 Zn 0.77931(4) 0.71425(3) 0.23870(2) 0.02530(19) Uani 1 1 d .
S1 S 0.86983(12) 0.75910(8) 0.13069(6) 0.0408(3) Uani 1 1 d .
H1 H 0.8325 0.7223 0.0728 0.061 Uiso 1 1 calc R
N1 N 0.5938(4) 0.7201(2) 0.24705(18) 0.0287(7) Uani 1 1 d .
N2 N 0.8100(3) 0.7617(2) 0.35204(17) 0.0282(7) Uani 1 1 d .
N3 N 0.7846(3) 0.5962(2) 0.28168(16) 0.0256(6) Uani 1 1 d .
N4 N 0.5544(3) 0.6965(2) 0.32116(17) 0.0274(7) Uani 1 1 d .
N5 N 0.7382(3) 0.7287(2) 0.40898(17) 0.0282(7) Uani 1 1 d .
N6 N 0.7146(3) 0.5875(2) 0.34781(17) 0.0280(7) Uani 1 1 d .
N7 N 0.5893(4) 0.7851(2) -0.0057(2) 0.0349(8) Uani 1 1 d .
N8 N 1.1295(5) 0.8839(3) 0.2604(2) 0.0460(10) Uani 1 1 d .
N9 N 1.0851(4) 0.5441(3) 0.1245(2) 0.0394(9) Uani 1 1 d .
B1 B 0.6465(4) 0.6608(3) 0.3845(2) 0.0289(9) Uani 1 1 d .
H1 H 0.6038 0.6426 0.4319 0.035 Uiso 1 1 d R
C1 C 0.4389(4) 0.7172(3) 0.3286(2) 0.0296(8) Uani 1 1 d .
C2 C 0.3996(4) 0.7540(3) 0.2575(2) 0.0340(9) Uani 1 1 d .
H2 H 0.3229 0.7740 0.2449 0.041 Uiso 1 1 d R
C3 C 0.4995(4) 0.7543(2) 0.2085(2) 0.0272(8) Uani 1 1 d .
C4 C 0.3705(5) 0.7035(3) 0.4039(3) 0.0400(10) Uani 1 1 d .
H4A H 0.4218 0.6769 0.4433 0.060 Uiso 1 1 d R
H4B H 0.3015 0.6697 0.3918 0.060 Uiso 1 1 d R
H4C H 0.3443 0.7550 0.4245 0.060 Uiso 1 1 d R
C5 C 0.5076(4) 0.7889(2) 0.1269(2) 0.0282(8) Uani 1 1 d .
C6 C 0.4435(4) 0.8579(3) 0.1058(2) 0.0340(9) Uani 1 1 d .
H6 H 0.3934 0.8823 0.1426 0.041 Uiso 1 1 d R
C7 C 0.4543(5) 0.8919(3) 0.0295(2) 0.0385(10) Uani 1 1 d .
H7 H 0.4111 0.9385 0.0148 0.046 Uiso 1 1 d R
C8 C 0.5294(4) 0.8541(3) -0.0239(2) 0.0326(9) Uani 1 1 d .
C9 C 0.5765(4) 0.7532(3) 0.0682(2) 0.0327(9) Uani 1 1 d .
H9 H 0.6160 0.7044 0.0803 0.039 Uiso 1 1 d R
C10 C 0.5476(5) 0.8894(4) -0.1059(2) 0.0456(12) Uani 1 1 d .
H10A H 0.6021 0.8555 -0.1347 0.068 Uiso 1 1 d R
H10B H 0.5808 0.9434 -0.1005 0.068 Uiso 1 1 d R
H10C H 0.4714 0.8921 -0.1348 0.068 Uiso 1 1 d R
C11 C 0.7483(4) 0.7731(3) 0.4781(2) 0.0284(8) Uani 1 1 d .
C12 C 0.8302(4) 0.8351(3) 0.4662(2) 0.0351(9) Uani 1 1 d .
H12 H 0.8541 0.8753 0.5028 0.042 Uiso 1 1 d R
C13 C 0.8693(4) 0.8257(3) 0.3870(2) 0.0308(8) Uani 1 1 d .
C14 C 0.6797(5) 0.7542(3) 0.5517(2) 0.0410(11) Uani 1 1 d .
H14A H 0.6293 0.7074 0.5416 0.062 Uiso 1 1 d R
H14B H 0.6304 0.8000 0.5655 0.062 Uiso 1 1 d R
H14C H 0.7357 0.7426 0.5954 0.062 Uiso 1 1 d R
C15 C 0.9556(4) 0.8766(3) 0.3442(2) 0.0295(8) Uani 1 1 d .
C16 C 0.9479(5) 0.9602(3) 0.3444(3) 0.0406(10) Uani 1 1 d .
H16 H 0.8873 0.9862 0.3721 0.049 Uiso 1 1 d R
C17 C 1.0306(5) 1.0058(3) 0.3025(3) 0.0451(11) Uani 1 1 d .
H17 H 1.0277 1.0626 0.3024 0.054 Uiso 1 1 d R
C18 C 1.1191(4) 0.9639(3) 0.2604(3) 0.0375(9) Uani 1 1 d .
C19 C 1.0470(4) 0.8411(3) 0.3012(3) 0.0374(9) Uani 1 1 d .
H19 H 1.0515 0.7844 0.3005 0.045 Uiso 1 1 d R
C20 C 1.2102(6) 1.0108(4) 0.2128(3) 0.0540(14) Uani 1 1 d .
H20A H 1.2640 0.9735 0.1875 0.081 Uiso 1 1 d R
H20B H 1.2557 1.0463 0.2482 0.081 Uiso 1 1 d R
H20C H 1.1682 1.0427 0.1725 0.081 Uiso 1 1 d R
C21 C 0.7128(4) 0.5081(3) 0.3706(2) 0.0311(8) Uani 1 1 d .
C22 C 0.7844(4) 0.4646(3) 0.3188(2) 0.0328(9) Uani 1 1 d .
H22 H 0.8008 0.4089 0.3200 0.039 Uiso 1 1 d R
C23 C 0.8273(4) 0.5222(2) 0.26473(19) 0.0265(7) Uani 1 1 d .
C24 C 0.6470(6) 0.4767(3) 0.4410(3) 0.0493(14) Uani 1 1 d .
H24A H 0.6042 0.5205 0.4657 0.074 Uiso 1 1 d R
H24B H 0.7047 0.4541 0.4790 0.074 Uiso 1 1 d R
H24C H 0.5910 0.4351 0.4238 0.074 Uiso 1 1 d R
C25 C 0.9123(4) 0.5058(3) 0.20024(19) 0.0285(8) Uani 1 1 d .
C26 C 0.9126(4) 0.4297(3) 0.1614(2) 0.0335(9) Uani 1 1 d .
H26 H 0.8544 0.3911 0.1734 0.040 Uiso 1 1 d R
C27 C 0.9969(5) 0.4122(3) 0.1055(2) 0.0370(10) Uani 1 1 d .
H27 H 0.9958 0.3620 0.0793 0.044 Uiso 1 1 d R
C28 C 1.0848(4) 0.4707(3) 0.0891(2) 0.0333(9) Uani 1 1 d .
C29 C 1.0013(4) 0.5608(3) 0.1783(2) 0.0321(8) Uani 1 1 d .
H29 H 1.0027 0.6123 0.2020 0.039 Uiso 1 1 d R
C30 C 1.1813(6) 0.4507(4) 0.0312(3) 0.0504(13) Uani 1 1 d .
H30A H 1.2337 0.4971 0.0267 0.076 Uiso 1 1 d R
H30B H 1.1449 0.4385 -0.0205 0.076 Uiso 1 1 d R
H30C H 1.2272 0.4045 0.0501 0.076 Uiso 1 1 d R

loop_
_atom_site_aniso_label
_atom_site_aniso_U_11
_atom_site_aniso_U_22
_atom_site_aniso_U_33
_atom_site_aniso_U_23
_atom_site_aniso_U_13
_atom_site_aniso_U_12
Zn1 0.0276(3) 0.0259(3) 0.0231(3) 0.00492(13) 0.01212(16) 0.00176(15)
S1 0.0438(7) 0.0463(7) 0.0337(5) 0.0130(4) 0.0233(4) 0.0026(5)
N1 0.034(2) 0.0303(19) 0.0227(14) 0.0029(10) 0.0140(12) 0.0009(13)
N2 0.0322(19) 0.0285(18) 0.0247(14) 0.0037(11) 0.0116(12) 0.0037(13)
N3 0.0311(18) 0.0233(17) 0.0229(12) 0.0033(10) 0.0111(11) 0.0017(12)
N4 0.0265(18) 0.0328(19) 0.0237(13) 0.0029(11) 0.0119(11) -0.0040(13)
N5 0.0302(19) 0.0349(19) 0.0200(13) 0.0037(11) 0.0105(11) 0.0042(13)
N6 0.0305(19) 0.0295(19) 0.0245(13) 0.0058(11) 0.0114(11) 0.0029(13)
N7 0.038(2) 0.039(2) 0.0280(15) 0.0082(12) 0.0054(13) 0.0016(15)
N8 0.045(3) 0.043(3) 0.052(2) 0.0010(16) 0.0196(17) -0.0025(19)
N9 0.042(2) 0.038(2) 0.0394(17) 0.0011(14) 0.0141(15) -0.0024(16)
B1 0.032(2) 0.034(2) 0.0214(15) 0.0026(14) 0.0140(14) -0.0009(17)
C1 0.020(2) 0.042(3) 0.0273(16) -0.0027(13) 0.0084(13) -0.0039(15)
C2 0.031(2) 0.042(3) 0.0295(17) 0.0014(15) 0.0080(14) 0.0022(17)
C3 0.029(2) 0.027(2) 0.0265(16) -0.0005(12) 0.0063(13) 0.0003(14)
C4 0.033(3) 0.055(3) 0.0327(19) 0.0012(17) 0.0171(16) -0.0035(19)
C5 0.028(2) 0.032(2) 0.0251(16) 0.0023(12) 0.0053(13) -0.0038(14)
C6 0.035(2) 0.032(2) 0.0356(18) 0.0012(14) 0.0054(15) 0.0009(16)
C7 0.048(3) 0.030(3) 0.0377(19) 0.0069(15) -0.0014(17) 0.0049(18)
C8 0.026(2) 0.041(3) 0.0306(17) 0.0068(14) -0.0024(13) -0.0095(16)
C9 0.039(2) 0.031(2) 0.0285(17) 0.0038(14) 0.0072(14) 0.0001(16)
C10 0.048(3) 0.054(3) 0.0341(19) 0.0167(18) -0.0011(17) -0.011(2)
C11 0.029(2) 0.032(2) 0.0248(16) -0.0011(13) 0.0075(13) 0.0047(15)
C12 0.037(3) 0.039(3) 0.0295(17) -0.0057(15) 0.0062(14) 0.0056(17)
C13 0.030(2) 0.034(2) 0.0288(16) -0.0003(13) 0.0088(13) 0.0028(16)
C14 0.046(3) 0.053(3) 0.0251(17) -0.0027(16) 0.0143(16) -0.001(2)
C15 0.031(2) 0.024(2) 0.0342(17) 0.0012(13) 0.0048(14) -0.0012(14)
C16 0.041(3) 0.033(3) 0.049(2) -0.0017(17) 0.0117(18) 0.0035(18)
C17 0.050(3) 0.031(3) 0.056(3) 0.0065(18) 0.012(2) -0.004(2)
C18 0.031(2) 0.038(3) 0.043(2) 0.0086(16) 0.0038(16) -0.0006(17)
C19 0.026(2) 0.031(2) 0.056(2) 0.0012(17) 0.0121(17) -0.0002(16)
C20 0.054(4) 0.054(4) 0.054(3) 0.007(2) 0.016(2) -0.015(3)
C21 0.037(2) 0.030(2) 0.0268(16) 0.0074(13) 0.0095(14) -0.0016(16)
C22 0.044(3) 0.024(2) 0.0308(17) 0.0042(13) 0.0114(15) 0.0017(16)
C23 0.0258(19) 0.030(2) 0.0233(14) 0.0015(12) 0.0041(12) -0.0019(14)
C24 0.078(4) 0.034(3) 0.038(2) 0.0095(17) 0.027(2) -0.004(2)
C25 0.034(2) 0.031(2) 0.0215(14) 0.0006(12) 0.0057(13) 0.0020(15)
C26 0.040(3) 0.025(2) 0.0355(18) -0.0035(14) 0.0058(15) -0.0053(16)
C27 0.058(3) 0.016(2) 0.0375(19) -0.0071(13) 0.0116(17) 0.0010(17)
C28 0.039(3) 0.030(2) 0.0318(17) 0.0021(14) 0.0089(15) 0.0081(16)
C29 0.037(2) 0.025(2) 0.0352(17) -0.0037(13) 0.0104(15) -0.0026(15)
C30 0.054(4) 0.057(3) 0.042(2) -0.003(2) 0.021(2) 0.012(2)

loop_
_atom_type_symbol
_atom_type_description
_atom_type_scat_dispersion_real
_atom_type_scat_dispersion_imag
_atom_type_scat_source
C C 0.0033 0.0016 'International Tables Vol C Tables 4.2.6.8 and 6.1.1.4'
H H 0.0000 0.0000 'International Tables Vol C Tables 4.2.6.8 and 6.1.1.4'
B B 0.0013 0.0007 'International Tables Vol C Tables 4.2.6.8 and 6.1.1.4'
N N 0.0061 0.0033 'International Tables Vol C Tables 4.2.6.8 and 6.1.1.4'
S S 0.1246 0.1234 'International Tables Vol C Tables 4.2.6.8 and 6.1.1.4'
Zn Zn 0.2839 1.4301 'International Tables Vol C Tables 4.2.6.8 and 6.1.1.4'

loop_
_geom_angle_atom_site_label_1
_geom_angle_atom_site_label_2
_geom_angle_atom_site_label_3
_geom_angle
_geom_angle_publ_flag
N2 Zn1 N3 91.91(13) y
N2 Zn1 N1 93.22(14) y
N3 Zn1 N1 92.15(14) y
N2 Zn1 S1 123.63(11) y
N3 Zn1 S1 125.79(9) y
N1 Zn1 S1 121.16(9) y
C3 N1 N4 106.4(3) y
C3 N1 Zn1 138.9(3) y
N4 N1 Zn1 113.1(3) y
C13 N2 N5 107.0(3) y
C13 N2 Zn1 138.4(3) y
N5 N2 Zn1 113.8(3) y
C23 N3 N6 106.8(3) y
C23 N3 Zn1 141.6(2) y
N6 N3 Zn1 111.4(2) y
C1 N4 N1 110.2(3) y
C1 N4 B1 129.9(3) y
N1 N4 B1 119.5(3) y
N2 N5 C11 109.9(4) y
N2 N5 B1 119.4(3) y
C11 N5 B1 129.7(3) y
C21 N6 N3 109.8(3) y
C21 N6 B1 128.2(3) y
N3 N6 B1 121.9(3) y
C8 N7 C9 117.8(4) y
C18 N8 C19 117.1(4) y
C28 N9 C29 119.0(4) y
N5 B1 N6 109.5(3) y
N5 B1 N4 108.6(3) y
N6 B1 N4 109.9(3) y
N4 C1 C2 107.9(3) y
N4 C1 C4 123.5(4) y
C2 C1 C4 128.6(4) y
C1 C2 C3 105.5(4) y
N1 C3 C2 110.0(3) y
N1 C3 C5 122.2(4) y
C2 C3 C5 127.7(4) y
C6 C5 C9 117.2(4) y
C6 C5 C3 120.2(4) y
C9 C5 C3 122.5(4) y
C5 C6 C7 120.0(4) y
C8 C7 C6 118.6(4) y
N7 C8 C7 122.4(4) y
N7 C8 C10 116.7(4) y
C7 C8 C10 120.9(4) y
N7 C9 C5 123.8(4) y
N5 C11 C12 107.8(3) y
N5 C11 C14 123.5(4) y
C12 C11 C14 128.7(4) y
C11 C12 C13 106.2(4) y
N2 C13 C12 109.0(4) y
N2 C13 C15 122.9(3) y
C12 C13 C15 128.0(4) y
C16 C15 C19 117.8(4) y
C16 C15 C13 121.5(4) y
C19 C15 C13 120.7(4) y
C15 C16 C17 119.5(5) y
C16 C17 C18 118.2(5) y
N8 C18 C17 123.3(4) y
N8 C18 C20 116.4(5) y
C17 C18 C20 120.3(5) y
N8 C19 C15 124.0(5) y
N6 C21 C22 107.7(3) y
N6 C21 C24 124.2(4) y
C22 C21 C24 128.1(4) y
C21 C22 C23 105.6(4) y
N3 C23 C22 110.2(3) y
N3 C23 C25 124.0(3) y
C22 C23 C25 125.7(4) y
C29 C25 C26 116.1(4) y
C29 C25 C23 123.1(4) y
C26 C25 C23 120.6(4) y
C27 C26 C25 120.7(4) y
C26 C27 C28 119.0(4) y
N9 C28 C27 121.3(4) y
N9 C28 C30 119.1(5) y
C27 C28 C30 119.6(4) y
N9 C29 C25 123.8(4) y

loop_
_geom_bond_atom_site_label_1
_geom_bond_atom_site_label_2
_geom_bond_distance
_geom_bond_publ_flag
Zn1 N2 2.060(3) y
Zn1 N3 2.061(3) y
Zn1 N1 2.069(4) y
Zn1 S1 2.2141(11) y
N1 C3 1.332(6) y
N1 N4 1.378(4) y
N2 C13 1.357(6) y
N2 N5 1.370(4) y
N3 C23 1.334(5) y
N3 N6 1.376(4) y
N4 C1 1.335(6) y
N4 B1 1.558(6) y
N5 C11 1.364(5) y
N5 B1 1.552(6) y
N6 C21 1.355(5) y
N6 B1 1.554(6) y
N7 C8 1.340(6) y
N7 C9 1.349(5) y
N8 C18 1.315(7) y
N8 C19 1.352(6) y
N9 C28 1.339(6) y
N9 C29 1.341(6) y
C1 C2 1.386(6) y
C1 C4 1.504(5) y
C2 C3 1.397(6) y
C3 C5 1.479(5) y
C5 C6 1.375(6) y
C5 C9 1.389(6) y
C6 C7 1.397(6) y
C7 C8 1.384(7) y
C8 C10 1.503(5) y
C11 C12 1.381(6) y
C11 C14 1.496(5) y
C12 C13 1.411(5) y
C13 C15 1.471(6) y
C15 C16 1.371(7) y
C15 C19 1.386(6) y
C16 C17 1.388(7) y
C17 C18 1.403(7) y
C18 C20 1.513(7) y
C21 C22 1.388(6) y
C21 C24 1.492(5) y
C22 C23 1.398(5) y
C23 C25 1.477(5) y
C25 C29 1.394(6) y
C25 C26 1.403(6) y
C26 C27 1.371(6) y
C27 C28 1.399(7) y
C28 C30 1.501(6) y

loop_
_cod_changelog_entry_id
_cod_changelog_entry_author
_cod_changelog_entry_date
_cod_changelog_entry_text
1 'Vaitkus, Antanas' 2024-11-15T14:40:08+02:00
;
 Removed multiple data items that had the 'y' placeholder value.
;
